data_4115374
loop_
_publ_author_name
'Kamaluddin Abdur-Rashid'
'Sean E. Clapham'
'Alen Hadzovic'
'Jeremy N. Harvey'
'Alan J. Lough'
'Robert H. Morris'

_publ_section_title
;
 Mechanism of the Hydrogenation of Ketones Catalyzed by
 trans-Dihydrido(diamine)ruthenium(II) Complexes
;
_journal_name_full 'Journal of the American Chemical Society'
_journal_page_first 15104
_journal_page_last 15118
_journal_paper_doi 10.1021/ja016817p
_journal_volume 124
_journal_year 2002
_chemical_formula_sum 'C43 H48 N2 O2 P2 Ru'
_chemical_formula_weight 787.84
_chemical_name_systematic
; 
 ? 
;
_space_group_IT_number 2
_symmetry_cell_setting triclinic
_symmetry_space_group_name_Hall '-P 1'
_symmetry_space_group_name_H-M 'P -1'
_atom_sites_solution_hydrogens geom
_atom_sites_solution_primary direct
_atom_sites_solution_secondary difmap
_audit_creation_method SHELXL-97
_cell_angle_alpha 84.1450(10)
_cell_angle_beta 89.9970(10)
_cell_angle_gamma 81.0120(10)
_cell_formula_units_Z 4
_cell_length_a 10.9055(2)
_cell_length_b 17.1298(3)
_cell_length_c 21.0805(3)
_cell_measurement_reflns_used 16505
_cell_measurement_temperature 150(1)
_cell_measurement_theta_max 27.48
_cell_measurement_theta_min 2.55
_cell_volume 3868.88(11)
_computing_cell_refinement 'Denzo-SMN (Otwinowski & Minor, 1997)'
_computing_data_collection 'Collect (Nonius BV, 1997-2001)'
_computing_data_reduction 'Denzo-SMN (Otwinowski & Minor, 1997)'
_computing_molecular_graphics 'SHELXTL V5.1 (Sheldrick, 1999)'
_computing_publication_material 'SHELXTL V5.1 (Sheldrick, 1999)'
_computing_structure_refinement 'SHELXTL V5.1 (Sheldrick, 1999)'
_computing_structure_solution 'SHELXTL V5.1 (Sheldrick, 1999)'
_diffrn_ambient_temperature 150(1)
_diffrn_detector_area_resol_mean 9
_diffrn_measured_fraction_theta_full 0.989
_diffrn_measured_fraction_theta_max 0.989
_diffrn_measurement_device_type 'Nonius Kappa-CCD'
_diffrn_measurement_method '\f scans and \w scans with \k offsets'
_diffrn_radiation_monochromator graphite
_diffrn_radiation_source 'fine-focus sealed tube'
_diffrn_radiation_type MoK\a
_diffrn_radiation_wavelength 0.71073
_diffrn_reflns_av_R_equivalents 0.072
_diffrn_reflns_av_sigmaI/netI 0.0975
_diffrn_reflns_limit_h_max 14
_diffrn_reflns_limit_h_min -14
_diffrn_reflns_limit_k_max 22
_diffrn_reflns_limit_k_min -21
_diffrn_reflns_limit_l_max 27
_diffrn_reflns_limit_l_min -27
_diffrn_reflns_number 48216
_diffrn_reflns_theta_full 27.54
_diffrn_reflns_theta_max 27.54
_diffrn_reflns_theta_min 2.65
_diffrn_standards_decay_% 0
_diffrn_standards_number 0
_exptl_absorpt_coefficient_mu 0.526
_exptl_absorpt_correction_T_max 0.9493
_exptl_absorpt_correction_T_min 0.8975
_exptl_absorpt_correction_type multi-scan
_exptl_absorpt_process_details 'Denzo-SMN (Otwinowski & Minor, 1997)'
_exptl_crystal_density_diffrn 1.353
_exptl_crystal_description plate
_exptl_crystal_F_000 1640
_exptl_crystal_size_max 0.21
_exptl_crystal_size_mid 0.20
_exptl_crystal_size_min 0.10
_refine_diff_density_max 1.204
_refine_diff_density_min -0.891
_refine_diff_density_rms 0.114
_refine_ls_extinction_coef 0.0061(6)
_refine_ls_extinction_expression Fc^*^=kFc[1+0.001xFc^2^\l^3^/sin(2\q)]^-1/4^
_refine_ls_extinction_method SHELXL
_refine_ls_goodness_of_fit_ref 1.082
_refine_ls_hydrogen_treatment mixed
_refine_ls_matrix_type full
_refine_ls_number_parameters 933
_refine_ls_number_reflns 17634
_refine_ls_number_restraints 30
_refine_ls_restrained_S_all 1.081
_refine_ls_R_factor_all 0.1220
_refine_ls_R_factor_gt 0.0820
_refine_ls_shift/su_max 0.001
_refine_ls_shift/su_mean 0.000
_refine_ls_structure_factor_coef Fsqd
_refine_ls_weighting_details 'calc w=1/[\s^2^(Fo^2^)+(0.0357P)^2^+18.8475P] where P=(Fo^2^+2Fc^2^)/3'
_refine_ls_weighting_scheme calc
_refine_ls_wR_factor_gt 0.1858
_refine_ls_wR_factor_ref 0.2064
_reflns_number_gt 12063
_reflns_number_total 17634
_reflns_threshold_expression >2sigma(I)
_cod_data_source_file ja016817p-4_s2_3.cif
_cod_data_source_block compound(18)
_cod_database_code 4115374

loop_
_symmetry_equiv_pos_as_xyz
'x, y, z'
'-x, -y, -z'

loop_
_atom_site_label
_atom_site_type_symbol
_atom_site_fract_x
_atom_site_fract_y
_atom_site_fract_z
_atom_site_U_iso_or_equiv
_atom_site_adp_type
_atom_site_occupancy
_atom_site_symmetry_multiplicity
_atom_site_calc_flag
_atom_site_refinement_flags
_atom_site_disorder_assembly
_atom_site_disorder_group
Ru1A Ru 0.59223(5) 0.29439(3) 0.10740(2) 0.03207(17) Uani 0.9222(15) 1 d PD . .
H1RU H 0.587(6) 0.336(3) 0.037(2) 0.038 Uiso 1 1 d D A .
P1A P 0.58577(16) 0.17965(10) 0.06263(7) 0.0341(4) Uani 0.9222(15) 1 d P A 1
P2A P 0.79777(16) 0.29721(10) 0.10510(7) 0.0332(4) Uani 0.9222(15) 1 d P A 1
O1A O 0.5871(5) 0.2375(3) 0.2101(2) 0.0508(12) Uani 1 1 d . A 1
O2A O 0.6442(7) 0.3242(4) 0.2692(3) 0.0822(19) Uani 1 1 d . A 1
N1A N 0.3896(5) 0.3202(3) 0.1079(3) 0.0471(13) Uani 1 1 d . A 1
H1AA H 0.3617 0.3290 0.0662 0.057 Uiso 0.671(10) 1 calc PR B 1
H1AB H 0.3609 0.2754 0.1259 0.057 Uiso 0.671(10) 1 calc PR B 1
N2A N 0.5514(5) 0.4075(3) 0.1474(3) 0.0447(12) Uani 1 1 d . A 1
H2AA H 0.5654 0.3987 0.1907 0.054 Uiso 0.671(10) 1 calc PR B 1
H2AB H 0.6061 0.4398 0.1309 0.054 Uiso 0.671(10) 1 calc PR B 1
C1A C 0.4204(10) 0.4515(6) 0.1352(4) 0.045(3) Uiso 0.671(10) 1 d PD A 1
C2A C 0.3301(8) 0.3894(5) 0.1422(4) 0.037(2) Uiso 0.671(10) 1 d PD A 1
C3A C 0.4147(11) 0.4950(7) 0.0679(5) 0.059(3) Uiso 0.671(10) 1 d PD A 1
H3AA H 0.4724 0.5337 0.0652 0.089 Uiso 0.671(10) 1 calc PR B 1
H3AB H 0.3301 0.5227 0.0583 0.089 Uiso 0.671(10) 1 calc PR B 1
H3AC H 0.4379 0.4565 0.0369 0.089 Uiso 0.671(10) 1 calc PR B 1
C4A C 0.3886(11) 0.5133(7) 0.1826(6) 0.059(3) Uiso 0.671(10) 1 d PD A 1
H4AA H 0.4464 0.5518 0.1776 0.088 Uiso 0.671(10) 1 calc PR B 1
H4AB H 0.3954 0.4867 0.2262 0.088 Uiso 0.671(10) 1 calc PR B 1
H4AC H 0.3035 0.5409 0.1744 0.088 Uiso 0.671(10) 1 calc PR B 1
C5A C 0.3193(11) 0.3558(7) 0.2117(4) 0.055(3) Uiso 0.671(10) 1 d PD A 1
H5AA H 0.2620 0.3169 0.2142 0.082 Uiso 0.671(10) 1 calc PR B 1
H5AB H 0.2878 0.3991 0.2373 0.082 Uiso 0.671(10) 1 calc PR B 1
H5AC H 0.4013 0.3299 0.2281 0.082 Uiso 0.671(10) 1 calc PR B 1
C6A C 0.2011(9) 0.4201(11) 0.1127(8) 0.059(5) Uiso 0.671(10) 1 d PD A 1
H6AA H 0.1495 0.3780 0.1186 0.088 Uiso 0.671(10) 1 calc PR B 1
H6AB H 0.2087 0.4358 0.0671 0.088 Uiso 0.671(10) 1 calc PR B 1
H6AC H 0.1624 0.4661 0.1337 0.088 Uiso 0.671(10) 1 calc PR B 1
N1* N 0.3896(5) 0.3202(3) 0.1079(3) 0.0471(13) Uani 0.00 1 d P A 2
H1*A H 0.3587 0.3024 0.0724 0.057 Uiso 0.329(10) 1 calc PR B 2
H1*B H 0.3616 0.2924 0.1432 0.057 Uiso 0.329(10) 1 calc PR B 2
N2* N 0.5514(5) 0.4075(3) 0.1474(3) 0.0447(12) Uani 0.00 1 d P A 2
H2*A H 0.5860 0.4010 0.1877 0.054 Uiso 0.329(10) 1 calc PR B 2
H2*B H 0.5913 0.4435 0.1232 0.054 Uiso 0.329(10) 1 calc PR B 2
C1* C 0.425(2) 0.4420(10) 0.1517(9) 0.052(7) Uiso 0.329(10) 1 d PD A 2
C2* C 0.3416(16) 0.4026(12) 0.1087(8) 0.049(5) Uiso 0.329(10) 1 d PD A 2
C3* C 0.397(3) 0.4179(18) 0.2214(11) 0.082(9) Uiso 0.329(10) 1 d PD A 2
H3*A H 0.4482 0.4423 0.2493 0.123 Uiso 0.329(10) 1 calc PR B 2
H3*B H 0.4148 0.3599 0.2302 0.123 Uiso 0.329(10) 1 calc PR B 2
H3*C H 0.3087 0.4360 0.2294 0.123 Uiso 0.329(10) 1 calc PR B 2
C4* C 0.401(2) 0.5330(11) 0.1440(14) 0.065(7) Uiso 0.329(10) 1 d PD A 2
H4*A H 0.4564 0.5528 0.1731 0.098 Uiso 0.329(10) 1 calc PR B 2
H4*B H 0.3147 0.5520 0.1539 0.098 Uiso 0.329(10) 1 calc PR B 2
H4*C H 0.4177 0.5524 0.0999 0.098 Uiso 0.329(10) 1 calc PR B 2
C5* C 0.362(3) 0.4387(16) 0.0407(10) 0.072(8) Uiso 0.329(10) 1 d PD A 2
H5*A H 0.3120 0.4161 0.0107 0.108 Uiso 0.329(10) 1 calc PR B 2
H5*B H 0.4498 0.4266 0.0303 0.108 Uiso 0.329(10) 1 calc PR B 2
H5*C H 0.3364 0.4964 0.0377 0.108 Uiso 0.329(10) 1 calc PR B 2
C6* C 0.2053(17) 0.425(2) 0.1262(18) 0.056(10) Uiso 0.329(10) 1 d PD A 2
H6*A H 0.1527 0.4012 0.0987 0.084 Uiso 0.329(10) 1 calc PR B 2
H6*B H 0.1823 0.4833 0.1201 0.084 Uiso 0.329(10) 1 calc PR B 2
H6*C H 0.1938 0.4063 0.1709 0.084 Uiso 0.329(10) 1 calc PR B 2
C7A C 0.6253(7) 0.2575(4) 0.2579(4) 0.0520(17) Uani 1 1 d . A 1
H7A H 0.6438 0.2166 0.2921 0.062 Uiso 1 1 calc R A 1
C11A C 0.4435(6) 0.1391(4) 0.0878(3) 0.0437(15) Uani 1 1 d . A 1
C12A C 0.4199(7) 0.1279(4) 0.1534(3) 0.0528(17) Uani 1 1 d . A 1
H12A H 0.4776 0.1399 0.1833 0.063 Uiso 1 1 calc R A 1
C13A C 0.3137(7) 0.0995(5) 0.1748(4) 0.060(2) Uani 1 1 d . A 1
H13A H 0.2981 0.0937 0.2193 0.072 Uiso 1 1 calc R A 1
C14A C 0.2304(7) 0.0796(5) 0.1328(4) 0.064(2) Uani 1 1 d . A 1
H14A H 0.1584 0.0594 0.1481 0.076 Uiso 1 1 calc R A 1
C15A C 0.2515(7) 0.0890(5) 0.0693(4) 0.0578(18) Uani 1 1 d . A 1
H15A H 0.1930 0.0764 0.0401 0.069 Uiso 1 1 calc R A 1
C16A C 0.3585(6) 0.1171(4) 0.0464(3) 0.0499(16) Uani 1 1 d . A 1
H16A H 0.3734 0.1212 0.0019 0.060 Uiso 1 1 calc R A 1
C21A C 0.5651(6) 0.1851(4) -0.0254(3) 0.0426(14) Uani 1 1 d . A 1
C22A C 0.5004(7) 0.2538(4) -0.0586(3) 0.0532(17) Uani 1 1 d . A 1
H22A H 0.4759 0.2992 -0.0365 0.064 Uiso 1 1 calc R A 1
C23A C 0.4711(8) 0.2577(5) -0.1220(3) 0.064(2) Uani 1 1 d . A 1
H23A H 0.4227 0.3041 -0.1430 0.077 Uiso 1 1 calc R A 1
C24A C 0.5125(8) 0.1936(5) -0.1551(3) 0.060(2) Uani 1 1 d . A 1
H24A H 0.4955 0.1964 -0.1995 0.072 Uiso 1 1 calc R A 1
C25A C 0.5785(8) 0.1256(5) -0.1240(3) 0.061(2) Uani 1 1 d . A 1
H25A H 0.6061 0.0813 -0.1469 0.073 Uiso 1 1 calc R A 1
C26A C 0.6049(7) 0.1213(4) -0.0596(3) 0.0528(17) Uani 1 1 d . A 1
H26A H 0.6508 0.0741 -0.0385 0.063 Uiso 1 1 calc R A 1
C31A C 0.7017(6) 0.0881(4) 0.0767(3) 0.0431(14) Uani 1 1 d . A 1
C32A C 0.8210(8) 0.0909(5) 0.0570(4) 0.0600(19) Uani 1 1 d . A 1
H32A H 0.8413 0.1389 0.0362 0.072 Uiso 1 1 calc R A 1
C33A C 0.9131(7) 0.0244(5) 0.0670(4) 0.063(2) Uani 1 1 d . A 1
H33A H 0.9957 0.0279 0.0543 0.076 Uiso 1 1 calc R A 1
C34A C 0.8842(9) -0.0475(6) 0.0958(4) 0.072(2) Uani 1 1 d . A 1
H34A H 0.9455 -0.0936 0.1022 0.086 Uiso 1 1 calc R A 1
C35A C 0.7660(10) -0.0490(6) 0.1141(5) 0.092(3) Uani 1 1 d . A 1
H35A H 0.7447 -0.0972 0.1340 0.111 Uiso 1 1 calc R A 1
C36A C 0.6741(8) 0.0175(5) 0.1050(4) 0.067(2) Uani 1 1 d . A 1
H36A H 0.5919 0.0139 0.1185 0.080 Uiso 1 1 calc R A 1
C41A C 0.8843(7) 0.2804(4) 0.0305(3) 0.0472(16) Uani 1 1 d . A 1
C42A C 0.8203(7) 0.2936(5) -0.0276(3) 0.0539(18) Uani 1 1 d . A 1
H42A H 0.7326 0.3083 -0.0282 0.065 Uiso 1 1 calc R A 1
C43A C 0.8812(9) 0.2857(5) -0.0845(4) 0.070(2) Uani 1 1 d . A 1
H43A H 0.8355 0.2946 -0.1236 0.083 Uiso 1 1 calc R A 1
C44A C 1.0076(10) 0.2650(5) -0.0844(5) 0.074(3) Uani 1 1 d . A 1
H44A H 1.0501 0.2603 -0.1236 0.089 Uiso 1 1 calc R A 1
C45A C 1.0713(10) 0.2513(6) -0.0289(5) 0.081(3) Uani 1 1 d . A 1
H45A H 1.1588 0.2357 -0.0291 0.097 Uiso 1 1 calc R A 1
C46A C 1.0119(8) 0.2593(5) 0.0293(4) 0.0600(19) Uani 1 1 d . A 1
H46A H 1.0591 0.2504 0.0680 0.072 Uiso 1 1 calc R A 1
C51A C 0.8983(7) 0.2365(4) 0.1677(3) 0.0470(15) Uani 1 1 d . A 1
C52A C 1.0021(7) 0.2597(5) 0.1952(4) 0.062(2) Uani 1 1 d . A 1
H52A H 1.0276 0.3080 0.1782 0.075 Uiso 1 1 calc R A 1
C53A C 1.0698(8) 0.2154(6) 0.2463(4) 0.078(3) Uani 1 1 d . A 1
H53A H 1.1395 0.2331 0.2638 0.093 Uiso 1 1 calc R A 1
C54A C 1.0327(9) 0.1451(6) 0.2706(4) 0.075(3) Uani 1 1 d . A 1
H54A H 1.0780 0.1134 0.3051 0.090 Uiso 1 1 calc R A 1
C55S C 0.9297(8) 0.1205(5) 0.2452(4) 0.062(2) Uani 1 1 d . A 1
H55A H 0.9038 0.0726 0.2628 0.075 Uiso 1 1 calc R A 1
C56A C 0.8645(7) 0.1656(4) 0.1941(3) 0.0510(17) Uani 1 1 d . A 1
H56A H 0.7949 0.1475 0.1768 0.061 Uiso 1 1 calc R A 1
C61A C 0.8337(6) 0.3957(4) 0.1163(3) 0.0423(14) Uani 1 1 d . A 1
C62A C 0.8266(7) 0.4241(5) 0.1755(3) 0.0546(18) Uani 1 1 d . A 1
H62A H 0.8087 0.3902 0.2117 0.065 Uiso 1 1 calc R A 1
C63A C 0.8452(8) 0.5017(5) 0.1833(4) 0.062(2) Uani 1 1 d . A 1
H63A H 0.8410 0.5190 0.2247 0.074 Uiso 1 1 calc R A 1
C64A C 0.8692(9) 0.5526(5) 0.1325(4) 0.071(2) Uani 1 1 d . A 1
H64A H 0.8795 0.6056 0.1380 0.086 Uiso 1 1 calc R A 1
C65A C 0.8784(9) 0.5249(5) 0.0717(4) 0.071(2) Uani 1 1 d . A 1
H65A H 0.8972 0.5591 0.0359 0.085 Uiso 1 1 calc R A 1
C66A C 0.8606(7) 0.4491(4) 0.0638(3) 0.0555(18) Uani 1 1 d . A 1
H66A H 0.8664 0.4318 0.0224 0.067 Uiso 1 1 calc R A 1
Ru1B Ru 0.74860(5) 0.71003(3) 0.39349(2) 0.03038(16) Uani 0.9151(15) 1 d PD C 1
H2RU H 0.773(5) 0.661(3) 0.461(2) 0.036 Uiso 1 1 d D C 1
P1B P 0.68644(16) 0.82532(10) 0.43789(7) 0.0333(4) Uani 0.9151(15) 1 d P C 1
P2B P 0.95599(15) 0.70757(9) 0.39274(7) 0.0318(3) Uani 0.9151(15) 1 d P C 1
O1B O 0.7141(4) 0.7685(3) 0.2908(2) 0.0498(11) Uani 1 1 d . C 1
O2B O 0.8074(6) 0.6784(3) 0.2322(3) 0.0731(16) Uani 1 1 d . C 1
N1B N 0.5560(5) 0.6838(4) 0.3963(3) 0.0610(17) Uani 1 1 d . C 1
H1BA H 0.5330 0.6774 0.4382 0.073 Uiso 1 1 calc R C 1
H1BB H 0.5044 0.7273 0.3767 0.073 Uiso 1 1 calc R C 1
N2B N 0.7598(5) 0.5975(3) 0.3557(2) 0.0418(12) Uani 1 1 d . C 1
H2BA H 0.7656 0.6058 0.3120 0.050 Uiso 1 1 calc R C 1
H2BB H 0.8318 0.5658 0.3709 0.050 Uiso 1 1 calc R C 1
C1B C 0.6529(7) 0.5534(4) 0.3711(4) 0.0527(17) Uani 1 1 d . C 1
C2B C 0.5345(6) 0.6125(4) 0.3655(4) 0.0489(16) Uani 1 1 d . C 1
C3B C 0.6720(8) 0.5146(5) 0.4405(4) 0.072(2) Uani 1 1 d . C 1
H3BA H 0.6549 0.5556 0.4699 0.107 Uiso 1 1 calc R C 1
H3BB H 0.7579 0.4877 0.4468 0.107 Uiso 1 1 calc R C 1
H3BC H 0.6153 0.4757 0.4489 0.107 Uiso 1 1 calc R C 1
C4B C 0.6517(9) 0.4862(5) 0.3293(4) 0.070(2) Uani 1 1 d . C 1
H4BA H 0.6667 0.5051 0.2850 0.105 Uiso 1 1 calc R C 1
H4BB H 0.5707 0.4681 0.3321 0.105 Uiso 1 1 calc R C 1
H4BC H 0.7169 0.4419 0.3440 0.105 Uiso 1 1 calc R C 1
C5B C 0.5064(8) 0.6443(5) 0.2942(4) 0.067(2) Uani 1 1 d . C 1
H5BA H 0.5791 0.6646 0.2757 0.100 Uiso 1 1 calc R C 1
H5BB H 0.4351 0.6872 0.2915 0.100 Uiso 1 1 calc R C 1
H5BC H 0.4873 0.6011 0.2707 0.100 Uiso 1 1 calc R C 1
C6B C 0.4206(8) 0.5829(6) 0.3907(4) 0.069(2) Uani 1 1 d . C 1
H6BA H 0.4271 0.5730 0.4373 0.104 Uiso 1 1 calc R C 1
H6BB H 0.4121 0.5335 0.3727 0.104 Uiso 1 1 calc R C 1
H6BC H 0.3477 0.6229 0.3787 0.104 Uiso 1 1 calc R C 1
C7B C 0.7603(7) 0.7458(4) 0.2440(3) 0.0516(17) Uani 1 1 d . C 1
H7B H 0.7613 0.7861 0.2096 0.062 Uiso 1 1 calc R C 1
C11B C 0.5248(6) 0.8646(4) 0.4129(3) 0.0445(15) Uani 1 1 d . C 1
C12B C 0.4963(7) 0.8769(4) 0.3469(3) 0.0554(18) Uani 1 1 d . C 1
H12B H 0.5610 0.8669 0.3173 0.066 Uiso 1 1 calc R C 1
C13B C 0.3766(8) 0.9031(5) 0.3246(4) 0.063(2) Uani 1 1 d . C 1
H13B H 0.3599 0.9121 0.2800 0.076 Uiso 1 1 calc R C 1
C14B C 0.2808(8) 0.9164(5) 0.3671(4) 0.063(2) Uani 1 1 d . C 1
H14B H 0.1981 0.9332 0.3516 0.075 Uiso 1 1 calc R C 1
C15B C 0.3049(7) 0.9053(5) 0.4316(4) 0.0594(19) Uani 1 1 d . C 1
H15B H 0.2394 0.9151 0.4609 0.071 Uiso 1 1 calc R C 1
C16B C 0.4241(7) 0.8800(4) 0.4533(4) 0.0529(17) Uani 1 1 d . C 1
H16B H 0.4392 0.8724 0.4981 0.064 Uiso 1 1 calc R C 1
C21B C 0.6695(6) 0.8195(4) 0.5251(3) 0.0436(14) Uani 1 1 d . C 1
C22B C 0.6390(7) 0.7496(4) 0.5588(3) 0.0524(17) Uani 1 1 d . C 1
H22B H 0.6377 0.7040 0.5369 0.063 Uiso 1 1 calc R C 1
C23B C 0.6114(8) 0.7460(5) 0.6218(4) 0.061(2) Uani 1 1 d . C 1
H23B H 0.5889 0.6986 0.6427 0.073 Uiso 1 1 calc R C 1
C24B C 0.6155(8) 0.8097(5) 0.6556(4) 0.061(2) Uani 1 1 d . C 1
H24B H 0.5956 0.8067 0.6996 0.074 Uiso 1 1 calc R C 1
C25B C 0.6489(8) 0.8782(5) 0.6251(3) 0.061(2) Uani 1 1 d . C 1
H25B H 0.6544 0.9220 0.6486 0.073 Uiso 1 1 calc R C 1
C26B C 0.6746(7) 0.8836(4) 0.5603(3) 0.0540(17) Uani 1 1 d . C 1
H26B H 0.6958 0.9316 0.5398 0.065 Uiso 1 1 calc R C 1
C31B C 0.7575(6) 0.9176(4) 0.4244(3) 0.0398(14) Uani 1 1 d . C 1
C32B C 0.8808(7) 0.9141(5) 0.4405(4) 0.0563(18) Uani 1 1 d . C 1
H32B H 0.9284 0.8656 0.4583 0.068 Uiso 1 1 calc R C 1
C33B C 0.9354(8) 0.9836(5) 0.4300(4) 0.0603(19) Uani 1 1 d . C 1
H33B H 1.0213 0.9809 0.4390 0.072 Uiso 1 1 calc R C 1
C34B C 0.8675(9) 1.0543(5) 0.4073(4) 0.067(2) Uani 1 1 d . C 1
H34B H 0.9061 1.1004 0.4007 0.081 Uiso 1 1 calc R C 1
C35B C 0.7442(10) 1.0591(5) 0.3938(5) 0.082(3) Uani 1 1 d . C 1
H35B H 0.6963 1.1090 0.3795 0.098 Uiso 1 1 calc R C 1
C36B C 0.6878(8) 0.9904(4) 0.4012(4) 0.061(2) Uani 1 1 d . C 1
H36B H 0.6025 0.9935 0.3904 0.073 Uiso 1 1 calc R C 1
C41B C 1.0416(6) 0.7204(4) 0.4654(3) 0.0447(15) Uani 1 1 d . C 1
C42B C 0.9852(7) 0.7121(4) 0.5243(3) 0.0533(17) Uani 1 1 d . C 1
H42B H 0.9002 0.7058 0.5264 0.064 Uiso 1 1 calc R C 1
C43B C 1.0525(9) 0.7129(5) 0.5802(4) 0.070(2) Uani 1 1 d . C 1
H43B H 1.0132 0.7061 0.6202 0.084 Uiso 1 1 calc R C 1
C44B C 1.1730(10) 0.7232(5) 0.5786(4) 0.073(3) Uani 1 1 d . C 1
H44B H 1.2177 0.7238 0.6172 0.088 Uiso 1 1 calc R C 1
C45B C 1.2305(10) 0.7327(6) 0.5210(4) 0.077(3) Uani 1 1 d . C 1
H45B H 1.3155 0.7391 0.5197 0.092 Uiso 1 1 calc R C 1
C46B C 1.1642(7) 0.7331(5) 0.4647(4) 0.0581(19) Uani 1 1 d . C 1
H46B H 1.2035 0.7422 0.4251 0.070 Uiso 1 1 calc R C 1
C51B C 1.0250(6) 0.7683(4) 0.3289(3) 0.0432(14) Uani 1 1 d . C 1
C52B C 1.1415(7) 0.7449(5) 0.3008(3) 0.0544(18) Uani 1 1 d . C 1
H52B H 1.1914 0.6966 0.3173 0.065 Uiso 1 1 calc R C 1
C53B C 1.1833(8) 0.7889(5) 0.2515(4) 0.066(2) Uani 1 1 d . C 1
H53B H 1.2612 0.7713 0.2334 0.079 Uiso 1 1 calc R C 1
C54B C 1.1120(8) 0.8611(5) 0.2267(4) 0.062(2) Uani 1 1 d . C 1
H54B H 1.1411 0.8923 0.1917 0.075 Uiso 1 1 calc R C 1
C55B C 1.0011(8) 0.8860(5) 0.2531(4) 0.062(2) Uani 1 1 d . C 1
H55B H 0.9534 0.9351 0.2368 0.074 Uiso 1 1 calc R C 1
C56B C 0.9558(7) 0.8402(4) 0.3043(3) 0.0489(16) Uani 1 1 d . C 1
H56B H 0.8778 0.8583 0.3221 0.059 Uiso 1 1 calc R C 1
C61B C 1.0343(6) 0.6065(4) 0.3782(3) 0.0396(13) Uani 1 1 d . C 1
C62B C 1.0400(6) 0.5826(5) 0.3167(3) 0.0523(17) Uani 1 1 d . C 1
H62B H 1.0098 0.6189 0.2810 0.063 Uiso 1 1 calc R C 1
C63B C 1.0912(7) 0.5038(5) 0.3085(4) 0.062(2) Uani 1 1 d . C 1
H63B H 1.0961 0.4872 0.2667 0.074 Uiso 1 1 calc R C 1
C64B C 1.1333(8) 0.4512(5) 0.3587(4) 0.069(2) Uani 1 1 d . C 1
H64B H 1.1671 0.3981 0.3520 0.082 Uiso 1 1 calc R C 1
C65B C 1.1277(8) 0.4737(5) 0.4194(4) 0.066(2) Uani 1 1 d . C 1
H65B H 1.1577 0.4362 0.4544 0.079 Uiso 1 1 calc R C 1
C66B C 1.0791(7) 0.5503(4) 0.4299(4) 0.0523(17) Uani 1 1 d . C 1
H66B H 1.0756 0.5653 0.4721 0.063 Uiso 1 1 calc R C 1
Ru1* Ru 1.1093(4) 0.2884(3) 0.1061(2) 0.0140(14) Uiso 0.0778(15) 1 d P A 3
Ru2* Ru 1.2340(4) 0.7037(3) 0.3923(2) 0.0187(13) Uiso 0.0849(15) 1 d P C 3
P1* P 1.1071(14) 0.1742(9) 0.0621(7) 0.017(3) Uiso 0.0778(15) 1 d P A 3
P2* P 1.3105(14) 0.2927(9) 0.1104(7) 0.017(3) Uiso 0.0778(15) 1 d P A 3
P3* P 1.1715(14) 0.8173(9) 0.4373(7) 0.023(3) Uiso 0.0849(15) 1 d P C 3
P4* P 1.4403(14) 0.7040(9) 0.3982(7) 0.024(3) Uiso 0.0849(15) 1 d P C 3

loop_
_atom_site_aniso_label
_atom_site_aniso_U_11
_atom_site_aniso_U_22
_atom_site_aniso_U_33
_atom_site_aniso_U_23
_atom_site_aniso_U_13
_atom_site_aniso_U_12
Ru1A 0.0383(3) 0.0320(3) 0.0279(3) -0.00357(19) 0.00010(19) -0.0114(2)
P1A 0.0424(9) 0.0333(8) 0.0289(8) -0.0048(6) 0.0011(6) -0.0119(7)
P2A 0.0369(9) 0.0350(8) 0.0300(8) -0.0039(6) 0.0042(6) -0.0125(7)
O1A 0.062(3) 0.050(3) 0.042(3) 0.000(2) 0.009(2) -0.017(2)
O2A 0.132(6) 0.062(4) 0.055(3) -0.009(3) -0.022(3) -0.023(4)
N1A 0.058(4) 0.033(3) 0.051(3) -0.010(2) 0.000(3) -0.003(2)
N2A 0.049(3) 0.042(3) 0.044(3) -0.010(2) -0.003(2) -0.007(2)
N1* 0.058(4) 0.033(3) 0.051(3) -0.010(2) 0.000(3) -0.003(2)
N2* 0.049(3) 0.042(3) 0.044(3) -0.010(2) -0.003(2) -0.007(2)
C7A 0.054(4) 0.049(4) 0.050(4) 0.000(3) 0.013(3) -0.003(3)
C11A 0.053(4) 0.037(3) 0.042(3) -0.002(3) 0.001(3) -0.009(3)
C12A 0.056(4) 0.055(4) 0.051(4) -0.006(3) 0.005(3) -0.021(3)
C13A 0.061(5) 0.067(5) 0.059(4) -0.015(4) 0.020(4) -0.028(4)
C14A 0.052(5) 0.064(5) 0.077(5) -0.001(4) 0.009(4) -0.020(4)
C15A 0.057(5) 0.060(5) 0.059(5) -0.010(4) -0.005(3) -0.016(4)
C16A 0.046(4) 0.057(4) 0.049(4) -0.010(3) -0.003(3) -0.010(3)
C21A 0.044(4) 0.046(4) 0.041(3) -0.005(3) -0.002(3) -0.016(3)
C22A 0.068(5) 0.045(4) 0.046(4) -0.012(3) -0.010(3) -0.004(3)
C23A 0.082(6) 0.066(5) 0.041(4) 0.006(4) -0.016(4) -0.009(4)
C24A 0.073(5) 0.070(5) 0.038(4) -0.009(4) 0.000(3) -0.015(4)
C25A 0.074(5) 0.070(5) 0.042(4) -0.018(4) 0.004(3) -0.014(4)
C26A 0.065(5) 0.051(4) 0.042(4) -0.006(3) -0.001(3) -0.006(3)
C31A 0.051(4) 0.041(3) 0.039(3) -0.007(3) -0.003(3) -0.009(3)
C32A 0.069(5) 0.043(4) 0.070(5) -0.021(4) 0.003(4) -0.005(4)
C33A 0.048(4) 0.072(5) 0.073(5) -0.029(4) 0.001(4) -0.007(4)
C34A 0.065(6) 0.068(6) 0.077(6) -0.006(4) -0.012(4) 0.007(4)
C35A 0.095(8) 0.058(6) 0.110(8) 0.036(5) 0.011(6) 0.002(5)
C36A 0.062(5) 0.056(5) 0.076(5) 0.020(4) 0.005(4) -0.007(4)
C41A 0.055(4) 0.043(4) 0.045(4) -0.003(3) 0.012(3) -0.014(3)
C42A 0.062(5) 0.063(5) 0.040(4) -0.008(3) 0.008(3) -0.017(4)
C43A 0.098(7) 0.066(5) 0.045(4) -0.004(4) 0.015(4) -0.017(5)
C44A 0.092(7) 0.057(5) 0.074(6) -0.016(4) 0.041(5) -0.007(5)
C45A 0.079(6) 0.077(6) 0.078(6) -0.003(5) 0.042(5) 0.008(5)
C46A 0.067(5) 0.062(5) 0.048(4) -0.005(3) 0.015(3) -0.002(4)
C51A 0.052(4) 0.052(4) 0.039(3) -0.008(3) 0.003(3) -0.012(3)
C52A 0.058(5) 0.072(5) 0.062(5) -0.009(4) -0.002(4) -0.024(4)
C53A 0.062(5) 0.097(7) 0.067(5) 0.002(5) -0.016(4) 0.003(5)
C54A 0.076(6) 0.090(7) 0.053(5) 0.004(5) -0.011(4) 0.002(5)
C55S 0.072(5) 0.060(5) 0.050(4) 0.004(4) 0.006(4) -0.002(4)
C56A 0.068(5) 0.046(4) 0.041(4) -0.007(3) 0.002(3) -0.011(3)
C61A 0.036(3) 0.044(3) 0.051(4) -0.012(3) 0.009(3) -0.014(3)
C62A 0.060(5) 0.066(5) 0.047(4) -0.018(3) 0.011(3) -0.031(4)
C63A 0.071(5) 0.062(5) 0.059(5) -0.026(4) 0.003(4) -0.021(4)
C64A 0.085(6) 0.051(5) 0.087(6) -0.027(4) 0.009(5) -0.026(4)
C65A 0.102(7) 0.056(5) 0.063(5) -0.001(4) 0.004(5) -0.039(5)
C66A 0.072(5) 0.051(4) 0.046(4) -0.002(3) 0.001(3) -0.018(4)
Ru1B 0.0335(3) 0.0293(3) 0.0269(3) -0.00342(19) 0.00035(18) 0.00018(19)
P1B 0.0386(9) 0.0313(8) 0.0282(8) -0.0041(6) 0.0007(6) 0.0005(7)
P2B 0.0349(9) 0.0300(8) 0.0289(8) -0.0033(6) -0.0032(6) 0.0003(6)
O1B 0.044(3) 0.052(3) 0.050(3) 0.003(2) -0.005(2) -0.003(2)
O2B 0.105(5) 0.060(4) 0.052(3) -0.010(3) 0.011(3) -0.001(3)
N1B 0.040(3) 0.078(5) 0.064(4) 0.000(3) 0.004(3) -0.011(3)
N2B 0.047(3) 0.038(3) 0.039(3) -0.005(2) 0.002(2) -0.001(2)
C1B 0.058(4) 0.043(4) 0.058(4) -0.005(3) 0.003(3) -0.014(3)
C2B 0.042(4) 0.039(4) 0.067(4) -0.014(3) 0.000(3) -0.006(3)
C3B 0.076(6) 0.068(5) 0.064(5) 0.016(4) 0.009(4) -0.004(4)
C4B 0.080(6) 0.055(5) 0.085(6) -0.031(4) 0.020(5) -0.026(4)
C5B 0.058(5) 0.078(6) 0.064(5) 0.003(4) -0.014(4) -0.015(4)
C6B 0.062(5) 0.077(6) 0.073(5) -0.005(4) 0.007(4) -0.022(4)
C7B 0.063(5) 0.043(4) 0.046(4) -0.003(3) -0.010(3) -0.001(3)
C11B 0.047(4) 0.039(3) 0.049(4) -0.010(3) 0.000(3) -0.006(3)
C12B 0.059(5) 0.051(4) 0.051(4) -0.010(3) -0.001(3) 0.011(3)
C13B 0.073(6) 0.062(5) 0.054(4) -0.017(4) -0.017(4) 0.001(4)
C14B 0.051(5) 0.061(5) 0.077(6) -0.009(4) -0.013(4) -0.009(4)
C15B 0.055(5) 0.059(5) 0.064(5) -0.010(4) 0.018(4) -0.006(4)
C16B 0.052(4) 0.058(4) 0.050(4) -0.004(3) 0.002(3) -0.012(3)
C21B 0.048(4) 0.045(4) 0.036(3) -0.006(3) 0.001(3) -0.001(3)
C22B 0.063(5) 0.043(4) 0.050(4) -0.012(3) 0.001(3) -0.002(3)
C23B 0.072(5) 0.056(5) 0.052(4) -0.001(4) 0.010(4) -0.005(4)
C24B 0.072(5) 0.069(5) 0.043(4) -0.004(4) 0.008(3) -0.010(4)
C25B 0.075(5) 0.068(5) 0.043(4) -0.019(4) 0.006(3) -0.013(4)
C26B 0.067(5) 0.052(4) 0.044(4) -0.012(3) 0.004(3) -0.011(4)
C31B 0.048(4) 0.039(3) 0.031(3) -0.005(2) 0.008(2) -0.001(3)
C32B 0.053(4) 0.052(4) 0.067(5) -0.023(4) -0.003(3) -0.007(3)
C33B 0.056(5) 0.060(5) 0.069(5) -0.021(4) 0.006(4) -0.012(4)
C34B 0.072(6) 0.071(6) 0.063(5) -0.002(4) 0.009(4) -0.028(5)
C35B 0.096(7) 0.049(5) 0.094(7) 0.022(5) -0.007(5) -0.009(5)
C36B 0.063(5) 0.048(4) 0.067(5) 0.017(4) -0.005(4) -0.010(4)
C41B 0.051(4) 0.034(3) 0.046(4) -0.004(3) -0.008(3) 0.005(3)
C42B 0.064(5) 0.055(4) 0.038(4) -0.007(3) -0.007(3) -0.001(3)
C43B 0.101(7) 0.070(5) 0.038(4) -0.009(4) -0.010(4) -0.012(5)
C44B 0.100(7) 0.069(5) 0.057(5) -0.003(4) -0.024(5) -0.039(5)
C45B 0.090(7) 0.082(6) 0.063(5) -0.004(5) -0.026(5) -0.029(5)
C46B 0.054(4) 0.064(5) 0.060(5) -0.010(4) -0.012(3) -0.018(4)
C51B 0.045(4) 0.045(4) 0.040(3) -0.005(3) -0.007(3) -0.005(3)
C52B 0.057(4) 0.056(4) 0.046(4) 0.002(3) -0.005(3) 0.001(3)
C53B 0.056(5) 0.078(6) 0.067(5) -0.009(4) 0.016(4) -0.022(4)
C54B 0.070(5) 0.072(5) 0.048(4) -0.001(4) 0.004(4) -0.024(4)
C55B 0.080(6) 0.051(4) 0.052(4) 0.006(3) -0.003(4) -0.011(4)
C56B 0.056(4) 0.047(4) 0.042(4) -0.001(3) -0.002(3) -0.006(3)
C61B 0.033(3) 0.036(3) 0.049(4) -0.002(3) 0.004(3) -0.002(2)
C62B 0.042(4) 0.062(4) 0.050(4) -0.014(3) 0.003(3) 0.005(3)
C63B 0.062(5) 0.060(5) 0.064(5) -0.027(4) 0.009(4) 0.001(4)
C64B 0.075(6) 0.045(4) 0.081(6) -0.012(4) 0.006(4) 0.008(4)
C65B 0.072(6) 0.049(4) 0.069(5) 0.007(4) -0.004(4) 0.009(4)
C66B 0.058(4) 0.043(4) 0.055(4) -0.005(3) -0.002(3) -0.005(3)

loop_
_atom_type_symbol
_atom_type_description
_atom_type_scat_dispersion_real
_atom_type_scat_dispersion_imag
_atom_type_scat_source
C C 0.0033 0.0016 'International Tables Vol C Tables 4.2.6.8 and 6.1.1.4'
H H 0.0000 0.0000 'International Tables Vol C Tables 4.2.6.8 and 6.1.1.4'
N N 0.0061 0.0033 'International Tables Vol C Tables 4.2.6.8 and 6.1.1.4'
O O 0.0106 0.0060 'International Tables Vol C Tables 4.2.6.8 and 6.1.1.4'
P P 0.1023 0.0942 'International Tables Vol C Tables 4.2.6.8 and 6.1.1.4'
Ru Ru -1.2594 0.8363 'International Tables Vol C Tables 4.2.6.8 and 6.1.1.4'
H H 0.0000 0.0000 'International Tables Vol C Tables 4.2.6.8 and 6.1.1.4'

loop_
_geom_angle_atom_site_label_1
_geom_angle_atom_site_label_2
_geom_angle_atom_site_label_3
_geom_angle
H1RU Ru1A N2A 93(2)
H1RU Ru1A N1A 88(2)
N2A Ru1A N1A 75.5(2)
H1RU Ru1A P2A 87(2)
N2A Ru1A P2A 93.23(15)
N1A Ru1A P2A 167.32(15)
H1RU Ru1A P1A 86(2)
N2A Ru1A P1A 166.54(15)
N1A Ru1A P1A 91.09(15)
P2A Ru1A P1A 100.02(6)
H1RU Ru1A O1A 176(2)
N2A Ru1A O1A 85.91(19)
N1A Ru1A O1A 88.33(19)
P2A Ru1A O1A 96.75(13)
P1A Ru1A O1A 94.80(13)
C31A P1A C11A 99.7(3)
C31A P1A C21A 100.2(3)
C11A P1A C21A 99.4(3)
C31A P1A Ru1A 125.3(2)
C11A P1A Ru1A 109.7(2)
C21A P1A Ru1A 118.4(2)
C61A P2A C51A 100.0(3)
C61A P2A C41A 99.0(3)
C51A P2A C41A 103.8(3)
C61A P2A Ru1A 111.9(2)
C51A P2A Ru1A 118.9(2)
C41A P2A Ru1A 119.8(2)
C7A O1A Ru1A 129.5(5)
C2A N1A Ru1A 117.9(4)
C1A N2A Ru1A 115.3(4)
N2A C1A C3A 107.9(8)
N2A C1A C4A 110.4(8)
C3A C1A C4A 108.3(9)
N2A C1A C2A 108.0(7)
C3A C1A C2A 111.7(8)
C4A C1A C2A 110.5(8)
N1A C2A C5A 105.6(7)
N1A C2A C6A 108.6(9)
C5A C2A C6A 110.4(10)
N1A C2A C1A 106.1(6)
C5A C2A C1A 111.8(7)
C6A C2A C1A 113.9(9)
C3* C1* C4* 105(2)
C3* C1* C2* 108.3(18)
C4* C1* C2* 114.8(18)
C5* C2* C6* 109(2)
C5* C2* C1* 104.9(17)
C6* C2* C1* 109(2)
O1A C7A O2A 128.9(7)
C16A C11A C12A 116.9(6)
C16A C11A P1A 124.8(5)
C12A C11A P1A 118.2(5)
C13A C12A C11A 120.7(7)
C14A C13A C12A 120.9(7)
C15A C14A C13A 119.6(7)
C14A C15A C16A 120.6(7)
C11A C16A C15A 121.2(7)
C26A C21A C22A 117.6(6)
C26A C21A P1A 122.5(5)
C22A C21A P1A 119.7(5)
C23A C22A C21A 122.0(7)
C22A C23A C24A 119.2(7)
C25A C24A C23A 120.2(7)
C24A C25A C26A 120.2(7)
C25A C26A C21A 120.7(7)
C36A C31A C32A 118.2(7)
C36A C31A P1A 123.4(6)
C32A C31A P1A 118.4(5)
C31A C32A C33A 121.2(8)
C32A C33A C34A 120.2(8)
C35A C34A C33A 117.5(8)
C34A C35A C36A 122.5(8)
C31A C36A C35A 120.3(8)
C46A C41A C42A 117.5(6)
C46A C41A P2A 123.0(5)
C42A C41A P2A 119.4(5)
C43A C42A C41A 121.5(8)
C44A C43A C42A 119.9(8)
C45A C44A C43A 119.7(8)
C44A C45A C46A 121.6(9)
C41A C46A C45A 119.8(8)
C56A C51A C52A 116.3(7)
C56A C51A P2A 118.7(5)
C52A C51A P2A 124.8(6)
C53A C52A C51A 123.3(8)
C54A C53A C52A 118.1(9)
C53A C54A C55S 120.4(8)
C56A C55S C54A 120.2(8)
C55S C56A C51A 121.7(7)
C62A C61A C66A 116.8(6)
C62A C61A P2A 121.5(5)
C66A C61A P2A 121.6(5)
C61A C62A C63A 121.5(7)
C64A C63A C62A 121.2(7)
C63A C64A C65A 118.5(7)
C66A C65A C64A 120.6(7)
C65A C66A C61A 121.5(7)
H2RU Ru1B N2B 86(2)
H2RU Ru1B N1B 88(2)
N2B Ru1B N1B 75.2(2)
H2RU Ru1B P2B 85(2)
N2B Ru1B P2B 93.62(15)
N1B Ru1B P2B 167.46(19)
H2RU Ru1B P1B 92(2)
N2B Ru1B P1B 165.64(15)
N1B Ru1B P1B 90.45(19)
P2B Ru1B P1B 100.49(6)
H2RU Ru1B O1B 174(2)
N2B Ru1B O1B 87.35(19)
N1B Ru1B O1B 89.8(2)
P2B Ru1B O1B 95.47(12)
P1B Ru1B O1B 93.91(13)
C21B P1B C11B 99.7(3)
C21B P1B C31B 99.8(3)
C11B P1B C31B 100.3(3)
C21B P1B Ru1B 117.9(2)
C11B P1B Ru1B 109.1(2)
C31B P1B Ru1B 126.0(2)
C41B P2B C51B 103.9(3)
C41B P2B C61B 99.3(3)
C51B P2B C61B 100.1(3)
C41B P2B Ru1B 121.0(2)
C51B P2B Ru1B 119.4(2)
C61B P2B Ru1B 109.4(2)
C7B O1B Ru1B 127.3(5)
C2B N1B Ru1B 115.9(4)
C1B N2B Ru1B 115.5(4)
N2B C1B C2B 108.4(5)
N2B C1B C4B 111.6(6)
C2B C1B C4B 112.9(7)
N2B C1B C3B 107.5(6)
C2B C1B C3B 109.7(6)
C4B C1B C3B 106.6(7)
N1B C2B C6B 110.8(6)
N1B C2B C1B 108.2(6)
C6B C2B C1B 116.4(6)
N1B C2B C5B 104.2(6)
C6B C2B C5B 106.7(6)
C1B C2B C5B 110.0(6)
O1B C7B O2B 130.9(7)
C16B C11B C12B 115.6(6)
C16B C11B P1B 126.2(5)
C12B C11B P1B 118.1(5)
C13B C12B C11B 121.5(7)
C12B C13B C14B 120.0(7)
C15B C14B C13B 120.2(7)
C16B C15B C14B 119.3(7)
C15B C16B C11B 123.3(7)
C26B C21B C22B 116.6(6)
C26B C21B P1B 123.3(5)
C22B C21B P1B 119.9(5)
C23B C22B C21B 121.8(7)
C22B C23B C24B 121.0(7)
C23B C24B C25B 119.2(7)
C24B C25B C26B 120.6(7)
C25B C26B C21B 120.8(7)
C32B C31B C36B 119.5(7)
C32B C31B P1B 118.7(5)
C36B C31B P1B 121.7(5)
C31B C32B C33B 119.0(7)
C34B C33B C32B 121.4(8)
C33B C34B C35B 120.2(8)
C34B C35B C36B 120.0(8)
C31B C36B C35B 119.9(8)
C46B C41B C42B 117.5(6)
C46B C41B P2B 122.9(5)
C42B C41B P2B 119.5(5)
C43B C42B C41B 120.4(8)
C44B C43B C42B 121.0(8)
C43B C44B C45B 119.8(8)
C44B C45B C46B 119.8(9)
C41B C46B C45B 121.3(8)
C56B C51B C52B 117.4(6)
C56B C51B P2B 118.0(5)
C52B C51B P2B 124.5(5)
C53B C52B C51B 122.0(7)
C52B C53B C54B 120.1(8)
C55B C54B C53B 119.4(7)
C54B C55B C56B 121.1(7)
C51B C56B C55B 120.0(7)
C62B C61B C66B 118.7(6)
C62B C61B P2B 120.8(5)
C66B C61B P2B 120.3(5)
C61B C62B C63B 118.9(7)
C64B C63B C62B 121.3(7)
C63B C64B C65B 120.5(7)
C64B C65B C66B 120.5(7)
C65B C66B C61B 120.2(7)
P2* Ru1* P1* 101.3(6)
P4* Ru2* P3* 97.8(6)

loop_
_geom_bond_atom_site_label_1
_geom_bond_atom_site_label_2
_geom_bond_distance
Ru1A H1RU 1.57(4)
Ru1A N2A 2.174(5)
Ru1A N1A 2.186(6)
Ru1A P2A 2.2499(17)
Ru1A P1A 2.2760(17)
Ru1A O1A 2.286(4)
P1A C31A 1.852(7)
P1A C11A 1.852(7)
P1A C21A 1.860(6)
P2A C61A 1.829(6)
P2A C51A 1.840(7)
P2A C41A 1.859(7)
O1A C7A 1.192(9)
O2A C7A 1.239(9)
N1A C2A 1.510(10)
N2A C1A 1.516(12)
C1A C3A 1.530(6)
C1A C4A 1.531(6)
C1A C2A 1.555(11)
C2A C5A 1.530(6)
C2A C6A 1.531(6)
C1* C3* 1.531(6)
C1* C4* 1.531(6)
C1* C2* 1.555(11)
C2* C5* 1.531(6)
C2* C6* 1.531(6)
C11A C16A 1.392(9)
C11A C12A 1.406(9)
C12A C13A 1.384(9)
C13A C14A 1.373(11)
C14A C15A 1.356(11)
C15A C16A 1.398(10)
C21A C26A 1.384(10)
C21A C22A 1.394(9)
C22A C23A 1.367(9)
C23A C24A 1.378(11)
C24A C25A 1.373(11)
C25A C26A 1.380(10)
C31A C36A 1.370(9)
C31A C32A 1.372(10)
C32A C33A 1.394(11)
C33A C34A 1.396(12)
C34A C35A 1.350(13)
C35A C36A 1.391(12)
C41A C46A 1.383(10)
C41A C42A 1.391(10)
C42A C43A 1.378(10)
C43A C44A 1.368(13)
C44A C45A 1.343(13)
C45A C46A 1.396(11)
C51A C56A 1.387(9)
C51A C52A 1.402(10)
C52A C53A 1.392(11)
C53A C54A 1.379(13)
C54A C55S 1.386(12)
C55S C56A 1.385(10)
C61A C62A 1.382(9)
C61A C66A 1.423(9)
C62A C63A 1.401(10)
C63A C64A 1.363(12)
C64A C65A 1.410(12)
C65A C66A 1.369(10)
Ru1B H2RU 1.57(4)
Ru1B N2B 2.146(5)
Ru1B N1B 2.215(6)
Ru1B P2B 2.2556(17)
Ru1B P1B 2.2792(17)
Ru1B O1B 2.295(5)
P1B C21B 1.841(6)
P1B C11B 1.842(7)
P1B C31B 1.863(7)
P2B C41B 1.843(7)
P2B C51B 1.850(7)
P2B C61B 1.862(6)
O1B C7B 1.181(8)
O2B C7B 1.238(9)
N1B C2B 1.490(9)
N2B C1B 1.503(9)
C1B C2B 1.507(10)
C1B C4B 1.521(10)
C1B C3B 1.546(10)
C2B C6B 1.491(10)
C2B C5B 1.559(10)
C11B C16B 1.398(10)
C11B C12B 1.413(9)
C12B C13B 1.378(10)
C13B C14B 1.383(12)
C14B C15B 1.374(11)
C15B C16B 1.367(10)
C21B C26B 1.395(9)
C21B C22B 1.414(9)
C22B C23B 1.359(10)
C23B C24B 1.368(11)
C24B C25B 1.380(11)
C25B C26B 1.392(10)
C31B C32B 1.377(9)
C31B C36B 1.398(9)
C32B C33B 1.410(10)
C33B C34B 1.358(12)
C34B C35B 1.362(12)
C35B C36B 1.406(11)
C41B C46B 1.388(10)
C41B C42B 1.391(10)
C42B C43B 1.391(10)
C43B C44B 1.354(12)
C44B C45B 1.373(13)
C45B C46B 1.388(10)
C51B C56B 1.390(9)
C51B C52B 1.420(10)
C52B C53B 1.343(10)
C53B C54B 1.406(12)
C54B C55B 1.357(11)
C55B C56B 1.404(10)
C61B C62B 1.398(9)
C61B C66B 1.413(9)
C62B C63B 1.405(10)
C63B C64B 1.349(11)
C64B C65B 1.373(12)
C65B C66B 1.375(10)
Ru1* P2* 2.208(16)
Ru1* P1* 2.252(15)
Ru2* P4* 2.254(16)
Ru2* P3* 2.262(16)

loop_
_geom_hbond_atom_site_label_D
_geom_hbond_atom_site_label_H
_geom_hbond_atom_site_label_A
_geom_hbond_distance_DH
_geom_hbond_distance_HA
_geom_hbond_distance_DA
_geom_hbond_angle_DHA
N2A H2AA O2A 0.92 2.08 2.907(8) 149.0
N2B H2BA O2B 0.92 2.08 2.907(7) 148.5
N2A H2AA O2A 0.92 2.08 2.907(8) 149.0
N2B H2BA O2B 0.92 2.08 2.907(7) 148.5
